data_2231331
loop_
_publ_author_name
'Jebani, Abdessamad'
'Zouihri, Hafid'
'El Hakmaoui, Ahmed'
'Lazar, Sa\"id'
'Akssira, Mohamed'

_publ_section_title
;
 6-Nitro-2,3-dihydro-1<i>H</i>-pyrrolo[2,1-<i>c</i>][1,4]benzodiazepine-5,11(10<i>H</i>,11a<i>H</i>)-dione
;
_journal_coeditor_code VM2102
_journal_issue 8
_journal_name_full 'Acta Crystallographica Section E'
_journal_page_first o2003
_journal_paper_doi 10.1107/S1600536811024500
_journal_volume 67
_journal_year 2011
_chemical_formula_iupac 'C12 H11 N3 O4'
_chemical_formula_moiety 'C12 H11 N3 O4'
_chemical_formula_sum 'C12 H11 N3 O4'
_chemical_formula_weight 261.24
_chemical_name_systematic
;
6-Nitro-2,3-dihydro-1<i>H</i>-pyrrolo[2,1-<i>c</i>][1,4]benzodiazepine-
5,11(10<i>H</i>,11a<i>H</i>)-dione
;
_space_group_IT_number 4
_symmetry_cell_setting monoclinic
_symmetry_space_group_name_Hall 'P 2yb'
_symmetry_space_group_name_H-M 'P 1 21 1'
_atom_sites_solution_hydrogens geom
_atom_sites_solution_primary direct
_atom_sites_solution_secondary difmap
_audit_creation_method SHELXL-97
_cell_angle_alpha 90.00
_cell_angle_beta 101.8700(10)
_cell_angle_gamma 90.00
_cell_formula_units_Z 4
_cell_length_a 10.7364(2)
_cell_length_b 6.89250(10)
_cell_length_c 16.3901(3)
_cell_measurement_pressure 101
_cell_measurement_reflns_used 246
_cell_measurement_temperature 296(2)
_cell_measurement_theta_max 26.3
_cell_measurement_theta_min 2.4
_cell_volume 1186.94(4)
_computing_cell_refinement 'SAINT (Bruker, 2005)'
_computing_data_collection 'APEX2 (Bruker, 2005)'
_computing_data_reduction 'SAINT (Bruker, 2005)'
_computing_molecular_graphics 'PLATON (Spek, 2009)'
_computing_publication_material 'publCIF (Westrip, 2010)'
_computing_structure_refinement 'SHELXL97 (Sheldrick, 2008)'
_computing_structure_solution 'SHELXS97 (Sheldrick, 2008)'
_diffrn_ambient_temperature 296(2)
_diffrn_measured_fraction_theta_full 0.998
_diffrn_measured_fraction_theta_max 0.998
_diffrn_measurement_device_type 'Bruker APEXII CCD detector'
_diffrn_measurement_method '\w and \f'
_diffrn_radiation_monochromator graphite
_diffrn_radiation_source 'fine-focus sealed tube'
_diffrn_radiation_type MoK\a
_diffrn_radiation_wavelength 0.71073
_diffrn_reflns_av_R_equivalents 0.0205
_diffrn_reflns_av_sigmaI/netI 0.0130
_diffrn_reflns_limit_h_max 13
_diffrn_reflns_limit_h_min -13
_diffrn_reflns_limit_k_max 8
_diffrn_reflns_limit_k_min -8
_diffrn_reflns_limit_l_max 20
_diffrn_reflns_limit_l_min -20
_diffrn_reflns_number 14768
_diffrn_reflns_theta_full 26.00
_diffrn_reflns_theta_max 26.00
_diffrn_reflns_theta_min 2.53
_exptl_absorpt_coefficient_mu 0.112
_exptl_absorpt_correction_type none
_exptl_crystal_colour colourless
_exptl_crystal_density_diffrn 1.462
_exptl_crystal_density_method 'not measured'
_exptl_crystal_description prism
_exptl_crystal_F_000 544
_exptl_crystal_size_max 0.23
_exptl_crystal_size_mid 0.20
_exptl_crystal_size_min 0.15
_refine_diff_density_max 0.171
_refine_diff_density_min -0.164
_refine_ls_extinction_method none
_refine_ls_goodness_of_fit_ref 1.035
_refine_ls_hydrogen_treatment mixed
_refine_ls_matrix_type full
_refine_ls_number_parameters 351
_refine_ls_number_reflns 2543
_refine_ls_number_restraints 1
_refine_ls_restrained_S_all 1.035
_refine_ls_R_factor_all 0.0311
_refine_ls_R_factor_gt 0.0298
_refine_ls_shift/su_max 0.000
_refine_ls_shift/su_mean 0.000
_refine_ls_structure_factor_coef Fsqd
_refine_ls_weighting_details 'calc w=1/[\s^2^(Fo^2^)+(0.0518P)^2^+0.1616P] where P=(Fo^2^+2Fc^2^)/3'
_refine_ls_weighting_scheme calc
_refine_ls_wR_factor_gt 0.0789
_refine_ls_wR_factor_ref 0.0800
_reflns_number_gt 2452
_reflns_number_total 2543
_reflns_threshold_expression I>2sigma(I)
_cod_data_source_file vm2102.cif
_cod_data_source_block I
_cod_original_sg_symbol_H-M 'P 21'
_cod_database_code 2231331
_cod_database_fobs_code 2231331

loop_
_symmetry_equiv_pos_as_xyz
'x, y, z'
'-x, y+1/2, -z'

loop_
_atom_site_type_symbol
_atom_site_label
_atom_site_fract_x
_atom_site_fract_y
_atom_site_fract_z
_atom_site_U_iso_or_equiv
_atom_site_adp_type
_atom_site_calc_flag
_atom_site_refinement_flags
_atom_site_occupancy
_atom_site_symmetry_multiplicity
C C100 0.4871(2) 0.4617(3) 1.03240(11) 0.0410(4) Uani d . 1 1
C C101 0.3608(2) 0.4649(3) 0.99613(13) 0.0445(5) Uani d . 1 1
C C102 0.32175(19) 0.4505(3) 0.91009(14) 0.0442(5) Uani d . 1 1
C C103 0.41314(17) 0.4215(3) 0.86410(11) 0.0359(4) Uani d . 1 1
C C104 0.54297(16) 0.4047(3) 0.89854(10) 0.0311(4) Uani d . 1 1
C C105 0.58012(18) 0.4374(3) 0.98486(10) 0.0336(4) Uani d . 1 1
C C106 0.8095(2) 0.5177(3) 1.00041(13) 0.0483(5) Uani d . 1 1
C C107 0.63255(16) 0.3127(3) 0.85085(10) 0.0316(4) Uani d . 1 1
C C109 0.84963(18) 0.3029(4) 0.82441(13) 0.0479(5) Uani d . 1 1
C C110 0.9600(2) 0.4396(6) 0.8535(2) 0.0749(9) Uani d . 1 1
C C111 0.9040(3) 0.6286(5) 0.8754(2) 0.0752(9) Uani d . 1 1
C C112 0.7860(2) 0.5679(4) 0.90711(14) 0.0485(5) Uani d . 1 1
C C200 0.44163(18) 0.4931(3) 0.38760(12) 0.0399(4) Uani d . 1 1
C C201 0.40473(19) 0.4968(3) 0.46329(13) 0.0440(5) Uani d . 1 1
C C202 0.4948(2) 0.5030(3) 0.53689(12) 0.0430(4) Uani d . 1 1
C C203 0.62060(19) 0.5134(3) 0.53182(11) 0.0374(4) Uani d . 1 1
C C204 0.66333(16) 0.5194(3) 0.45691(10) 0.0318(4) Uani d . 1 1
C C205 0.57090(16) 0.4986(3) 0.38404(10) 0.0318(4) Uani d . 1 1
C C206 0.70022(18) 0.4042(3) 0.28050(11) 0.0378(4) Uani d . 1 1
C C207 0.79608(17) 0.5876(3) 0.45641(11) 0.0360(4) Uani d . 1 1
C C209 0.98134(19) 0.5664(4) 0.39103(15) 0.0522(6) Uani d . 1 1
C C210 1.0011(2) 0.4484(5) 0.31649(15) 0.0655(8) Uani d . 1 1
C C211 0.9243(2) 0.2650(4) 0.32000(15) 0.0559(6) Uani d . 1 1
C C212 0.80720(17) 0.3350(3) 0.35062(11) 0.0369(4) Uani d . 1 1
H H100 0.5118 0.4760 1.0899 0.049 Uiso calc R 1 1
H H101 0.3004 0.4767 1.0292 0.053 Uiso calc R 1 1
H H102 0.2362 0.4603 0.8845 0.053 Uiso calc R 1 1
H H10A 0.8258 0.2995 0.7640 0.058 Uiso calc R 1 1
H H10B 0.8700 0.1724 0.8451 0.058 Uiso calc R 1 1
H H10N 0.539(3) 0.528(5) 0.2657(18) 0.056(8) Uiso d . 1 1
H H112 0.7192 0.6665 0.8932 0.058 Uiso calc R 1 1
H H11A 0.8815 0.7115 0.8267 0.090 Uiso calc R 1 1
H H11B 0.9636 0.6972 0.9182 0.090 Uiso calc R 1 1
H H11C 1.0174 0.3867 0.9019 0.090 Uiso calc R 1 1
H H11D 1.0070 0.4595 0.8096 0.090 Uiso calc R 1 1
H H200 0.3803 0.4870 0.3385 0.048 Uiso calc R 1 1
H H201 0.3187 0.4950 0.4649 0.053 Uiso calc R 1 1
H H202 0.4709 0.5002 0.5883 0.052 Uiso calc R 1 1
H H20A 1.0469 0.5388 0.4399 0.063 Uiso calc R 1 1
H H20B 0.9812 0.7043 0.3793 0.063 Uiso calc R 1 1
H H20N 0.716(2) 0.416(5) 1.0780(17) 0.058(7) Uiso d . 1 1
H H212 0.7765 0.2341 0.3837 0.044 Uiso calc R 1 1
H H21A 0.9722 0.1718 0.3584 0.067 Uiso calc R 1 1
H H21B 0.9005 0.2058 0.2653 0.067 Uiso calc R 1 1
H H21C 0.9703 0.5183 0.2649 0.079 Uiso calc R 1 1
H H21D 1.0905 0.4183 0.3208 0.079 Uiso calc R 1 1
N N10 0.60011(15) 0.4905(3) 0.30409(9) 0.0369(4) Uani d . 1 1
N N11 0.71691(17) 0.5079(3) 0.61116(9) 0.0464(4) Uani d . 1 1
N N12 0.85585(14) 0.5013(3) 0.40290(9) 0.0371(4) Uani d . 1 1
N N20 0.70780(16) 0.4399(3) 1.02707(10) 0.0413(4) Uani d . 1 1
N N21 0.36959(16) 0.4213(3) 0.77185(11) 0.0479(4) Uani d . 1 1
N N22 0.74763(15) 0.3889(3) 0.86106(10) 0.0380(4) Uani d . 1 1
O O11 0.60185(13) 0.1634(2) 0.81012(8) 0.0435(4) Uani d . 1 1
O O12 0.91105(16) 0.5401(4) 1.04775(12) 0.0739(6) Uani d . 1 1
O O13 0.26234(16) 0.3669(4) 0.74408(12) 0.0761(6) Uani d . 1 1
O O14 0.44340(18) 0.4853(4) 0.73230(10) 0.0743(6) Uani d . 1 1
O O21 0.84147(15) 0.7225(3) 0.50119(10) 0.0571(4) Uani d . 1 1
O O22 0.70331(15) 0.3858(3) 0.20681(8) 0.0581(5) Uani d . 1 1
O O23 0.6951(2) 0.5986(4) 0.66967(9) 0.0723(6) Uani d . 1 1
O O24 0.80876(17) 0.4033(4) 0.61259(10) 0.0725(6) Uani d . 1 1

loop_
_atom_site_aniso_label
_atom_site_aniso_U_11
_atom_site_aniso_U_22
_atom_site_aniso_U_33
_atom_site_aniso_U_12
_atom_site_aniso_U_13
_atom_site_aniso_U_23
C100 0.0594(12) 0.0344(10) 0.0313(8) 0.0026(9) 0.0144(8) -0.0011(8)
C101 0.0534(12) 0.0395(11) 0.0477(11) 0.0024(9) 0.0268(9) -0.0014(9)
C102 0.0350(9) 0.0462(12) 0.0522(11) 0.0019(9) 0.0107(8) -0.0011(10)
C103 0.0352(9) 0.0384(10) 0.0328(8) 0.0023(8) 0.0039(7) 0.0010(8)
C104 0.0335(8) 0.0321(9) 0.0275(7) -0.0022(7) 0.0057(6) 0.0010(7)
C105 0.0420(9) 0.0288(9) 0.0290(8) 0.0006(8) 0.0054(7) -0.0002(7)
C106 0.0483(11) 0.0426(11) 0.0478(11) -0.0081(10) -0.0043(9) -0.0095(10)
C107 0.0311(8) 0.0397(10) 0.0225(7) -0.0023(8) 0.0021(6) 0.0011(7)
C109 0.0339(10) 0.0676(15) 0.0441(10) 0.0059(10) 0.0124(8) 0.0114(11)
C110 0.0398(12) 0.097(2) 0.0907(19) -0.0091(14) 0.0187(12) 0.021(2)
C111 0.0662(17) 0.079(2) 0.0801(18) -0.0344(16) 0.0148(14) 0.0114(17)
C112 0.0483(11) 0.0458(12) 0.0499(11) -0.0153(10) 0.0064(9) 0.0005(10)
C200 0.0364(9) 0.0400(10) 0.0417(9) -0.0023(9) 0.0046(7) 0.0022(9)
C201 0.0381(10) 0.0452(11) 0.0519(11) -0.0033(9) 0.0163(8) 0.0039(10)
C202 0.0537(11) 0.0398(10) 0.0407(9) 0.0029(10) 0.0217(8) 0.0050(9)
C203 0.0479(10) 0.0353(9) 0.0289(8) 0.0061(9) 0.0079(7) 0.0014(8)
C204 0.0358(9) 0.0313(9) 0.0282(8) 0.0027(7) 0.0059(7) 0.0000(7)
C205 0.0359(9) 0.0294(8) 0.0299(8) 0.0005(8) 0.0065(7) 0.0018(7)
C206 0.0412(9) 0.0434(10) 0.0273(8) -0.0008(9) 0.0038(7) -0.0013(8)
C207 0.0346(9) 0.0420(10) 0.0292(8) 0.0010(8) 0.0015(7) -0.0022(8)
C209 0.0338(10) 0.0653(15) 0.0589(12) -0.0050(10) 0.0124(9) -0.0021(12)
C210 0.0449(11) 0.100(2) 0.0558(13) 0.0031(14) 0.0205(10) -0.0026(15)
C211 0.0461(12) 0.0721(17) 0.0486(11) 0.0161(12) 0.0078(9) -0.0136(12)
C212 0.0393(10) 0.0408(10) 0.0298(8) 0.0036(8) 0.0047(7) -0.0026(8)
N10 0.0374(8) 0.0469(9) 0.0236(7) 0.0050(8) -0.0001(6) 0.0032(7)
N11 0.0565(10) 0.0552(11) 0.0274(7) 0.0124(10) 0.0083(7) 0.0032(8)
N12 0.0316(7) 0.0454(9) 0.0339(7) -0.0014(7) 0.0054(6) -0.0026(8)
N20 0.0489(9) 0.0438(10) 0.0264(7) -0.0011(8) -0.0033(6) -0.0014(7)
N21 0.0385(9) 0.0599(11) 0.0410(8) 0.0143(9) -0.0017(7) -0.0011(9)
N22 0.0335(7) 0.0454(9) 0.0350(7) -0.0040(7) 0.0070(6) -0.0002(7)
O11 0.0392(7) 0.0551(9) 0.0365(7) -0.0099(7) 0.0085(5) -0.0170(7)
O12 0.0528(9) 0.0925(16) 0.0643(10) -0.0183(10) -0.0158(8) -0.0133(11)
O13 0.0474(9) 0.1032(18) 0.0660(11) 0.0102(11) -0.0155(8) -0.0227(12)
O14 0.0711(11) 0.1173(18) 0.0343(7) 0.0125(13) 0.0102(7) 0.0148(11)
O21 0.0456(8) 0.0651(11) 0.0592(9) -0.0130(8) 0.0075(7) -0.0283(9)
O22 0.0600(9) 0.0874(13) 0.0262(6) 0.0125(10) 0.0070(6) -0.0042(8)
O23 0.0948(13) 0.0859(14) 0.0326(7) 0.0271(12) 0.0053(8) -0.0093(9)
O24 0.0681(10) 0.1011(16) 0.0439(8) 0.0377(12) 0.0012(7) 0.0013(10)

loop_
_atom_type_symbol
_atom_type_description
_atom_type_scat_dispersion_real
_atom_type_scat_dispersion_imag
_atom_type_scat_source
C C 0.0033 0.0000 'International Tables Vol C Tables 4.2.6.8 and 6.1.1.4'
H H 0.0000 0.0000 'International Tables Vol C Tables 4.2.6.8 and 6.1.1.4'
N N 0.0061 0.0000 'International Tables Vol C Tables 4.2.6.8 and 6.1.1.4'
O O 0.0106 0.0000 'International Tables Vol C Tables 4.2.6.8 and 6.1.1.4'

loop_
_geom_angle_atom_site_label_1
_geom_angle_atom_site_label_2
_geom_angle_atom_site_label_3
_geom_angle
C105 C100 H100 119.4
C101 C100 H100 119.4
C101 C100 C105 121.28(18)
C102 C101 H101 119.8
C100 C101 H101 119.8
C100 C101 C102 120.41(17)
C101 C102 H102 121.0
C103 C102 H102 121.0
C103 C102 C101 117.92(18)
C104 C103 N21 119.29(16)
C102 C103 N21 116.65(17)
C102 C103 C104 123.93(17)
C105 C104 C107 120.83(16)
C103 C104 C107 121.21(15)
C103 C104 C105 116.48(16)
N20 C105 C104 122.95(17)
C100 C105 C104 119.53(18)
C100 C105 N20 117.48(16)
N20 C106 C112 115.31(17)
O12 C106 C112 123.4(2)
O12 C106 N20 121.2(2)
N22 C107 C104 116.70(17)
O11 C107 C104 120.41(16)
O11 C107 N22 122.60(18)
H10A C109 H10B 109.1
C110 C109 H10B 111.2
N22 C109 H10B 111.2
C110 C109 H10A 111.2
N22 C109 H10A 111.2
N22 C109 C110 102.7(2)
H11C C110 H11D 108.6
C109 C110 H11D 110.4
C111 C110 H11D 110.4
C109 C110 H11C 110.4
C111 C110 H11C 110.4
C111 C110 C109 106.8(2)
H11A C111 H11B 109.0
C112 C111 H11B 110.9
C110 C111 H11B 110.9
C112 C111 H11A 110.9
C110 C111 H11A 110.9
C110 C111 C112 104.1(2)
C106 C112 H112 110.5
C111 C112 H112 110.5
N22 C112 H112 110.5
C111 C112 C106 115.0(2)
N22 C112 C106 107.16(18)
N22 C112 C111 102.8(2)
C205 C200 H200 119.8
C201 C200 H200 119.8
C201 C200 C205 120.49(18)
C202 C201 H201 119.8
C200 C201 H201 119.8
C200 C201 C202 120.46(18)
C201 C202 H202 121.0
C203 C202 H202 121.0
C203 C202 C201 118.00(18)
C204 C203 N11 118.34(17)
C202 C203 N11 117.53(17)
C202 C203 C204 124.06(18)
C203 C204 C207 119.82(16)
C205 C204 C207 122.44(15)
C205 C204 C203 116.44(16)
C200 C205 N10 116.68(16)
C204 C205 N10 123.03(15)
C204 C205 C200 120.24(16)
N10 C206 C212 116.22(15)
O22 C206 C212 122.90(18)
O22 C206 N10 120.88(18)
N12 C207 C204 116.80(17)
O21 C207 C204 119.76(17)
O21 C207 N12 123.36(18)
H20A C209 H20B 109.1
C210 C209 H20B 111.1
N12 C209 H20B 111.1
C210 C209 H20A 111.1
N12 C209 H20A 111.1
N12 C209 C210 103.11(19)
H21C C210 H21D 108.9
C209 C210 H21D 110.9
C211 C210 H21D 110.9
C209 C210 H21C 110.9
C211 C210 H21C 110.9
C211 C210 C209 104.39(19)
H21A C211 H21B 109.0
C212 C211 H21B 111.0
C210 C211 H21B 111.0
C212 C211 H21A 111.0
C210 C211 H21A 111.0
C210 C211 C212 103.9(2)
C211 C212 H212 110.6
C206 C212 H212 110.6
N12 C212 H212 110.6
C206 C212 C211 113.29(16)
N12 C212 C211 102.79(17)
N12 C212 C206 108.64(17)
C205 N10 H10N 113.2(18)
C206 N10 H10N 117.2(18)
C206 N10 C205 128.68(16)
O24 N11 C203 116.55(17)
O23 N11 C203 117.90(18)
O23 N11 O24 125.44(18)
C212 N12 C209 112.85(16)
C207 N12 C209 122.05(19)
C207 N12 C212 125.10(16)
C105 N20 H20N 112.6(18)
C106 N20 H20N 117.8(19)
C106 N20 C105 127.69(17)
O13 N21 C103 117.34(19)
O14 N21 C103 116.24(18)
O14 N21 O13 126.3(2)
C112 N22 C109 113.29(17)
C107 N22 C109 122.77(19)
C107 N22 C112 123.91(18)

loop_
_geom_bond_atom_site_label_1
_geom_bond_atom_site_label_2
_geom_bond_distance
C100 H100 0.9300
C100 C101 1.365(3)
C101 H101 0.9300
C101 C102 1.390(3)
C102 H102 0.9300
C103 N21 1.488(2)
C103 C102 1.369(3)
C104 C107 1.499(2)
C104 C105 1.407(2)
C104 C103 1.397(2)
C105 N20 1.403(2)
C105 C100 1.397(3)
C106 N20 1.366(3)
C106 O12 1.211(3)
C107 N22 1.321(2)
C107 O11 1.234(2)
C109 H10B 0.9700
C109 H10A 0.9700
C109 C110 1.512(4)
C110 H11D 0.9700
C110 H11C 0.9700
C111 H11B 0.9700
C111 H11A 0.9700
C111 C110 1.508(5)
C112 H112 0.9800
C112 C106 1.537(3)
C112 C111 1.524(3)
C200 H200 0.9300
C200 C201 1.378(3)
C201 H201 0.9300
C202 H202 0.9300
C202 C201 1.383(3)
C203 N11 1.486(2)
C203 C202 1.372(3)
C204 C207 1.502(3)
C204 C203 1.397(2)
C204 C205 1.394(2)
C205 N10 1.410(2)
C205 C200 1.402(3)
C206 N10 1.352(3)
C206 O22 1.222(2)
C207 O21 1.222(3)
C209 H20B 0.9700
C209 H20A 0.9700
C209 C210 1.519(4)
C210 H21D 0.9700
C210 H21C 0.9700
C211 H21B 0.9700
C211 H21A 0.9700
C211 C210 1.516(5)
C212 H212 0.9800
C212 C211 1.525(3)
C212 C206 1.525(3)
N10 H10N 0.85(3)
N11 O24 1.218(3)
N11 O23 1.207(2)
N12 C209 1.470(2)
N12 C212 1.462(3)
N12 C207 1.329(3)
N20 H20N 0.84(3)
N21 O13 1.208(3)
N21 O14 1.206(3)
N22 C109 1.477(3)
N22 C112 1.461(3)

loop_
_geom_hbond_atom_site_label_D
_geom_hbond_atom_site_label_H
_geom_hbond_atom_site_label_A
_geom_hbond_site_symmetry_A
_geom_hbond_distance_DH
_geom_hbond_distance_HA
_geom_hbond_distance_DA
_geom_hbond_angle_DHA
_geom_hbond_publ_flag
N10 H10N O11 2_656 0.85(3) 1.98(3) 2.821(2) 169(3) yes
N20 H20N O22 1_556 0.84(3) 2.15(3) 2.980(2) 169(2) yes
